data_2233325
loop_
_publ_author_name
'Lin, Yang'
'Hou, Guang-Feng'
'Li, Guang-Ming'
'Yan, Peng-Fei'

_publ_section_title
;
 Aquacyanido{6,6'-dimethoxy-2,2'-[1,2-phenylenebis(nitrilomethanylylidene)]diphenolato}cobalt(III)
 acetonitrile hemisolvate
;
_journal_coeditor_code XU5401
_journal_issue 1
_journal_name_full 'Acta Crystallographica Section E'
_journal_page_first m61
_journal_paper_doi 10.1107/S160053681105330X
_journal_volume 68
_journal_year 2012
_chemical_formula_iupac '[Co (C22 H18 N2 O4) (C N) (H2 O)], 0.5C2 H3 N'
_chemical_formula_moiety 'C23 H20 Co N3 O5, 0.5(C2 H3 N)'
_chemical_formula_sum 'C24 H21.5 Co N3.5 O5'
_chemical_formula_weight 497.95
_chemical_name_systematic
;
Aquacyanido{6,6'-dimethoxy-2,2'-[1,2-
phenylenebis(nitrilomethanylylidene)]diphenolato}cobalt(III)
acetonitrile hemisolvate
;
_space_group_IT_number 2
_symmetry_cell_setting triclinic
_symmetry_space_group_name_Hall '-P 1'
_symmetry_space_group_name_H-M 'P -1'
_atom_sites_solution_hydrogens geom
_atom_sites_solution_primary direct
_atom_sites_solution_secondary difmap
_audit_creation_method SHELXL-97
_cell_angle_alpha 112.10(3)
_cell_angle_beta 102.30(3)
_cell_angle_gamma 97.85(3)
_cell_formula_units_Z 2
_cell_length_a 8.6487(17)
_cell_length_b 11.689(2)
_cell_length_c 12.229(2)
_cell_measurement_reflns_used 8343
_cell_measurement_temperature 293(2)
_cell_measurement_theta_max 27.50
_cell_measurement_theta_min 3.16
_cell_volume 1086.6(5)
_computing_cell_refinement 'RAPID-AUTO (Rigaku, 1998)'
_computing_data_collection 'RAPID-AUTO (Rigaku, 1998)'
_computing_data_reduction 'CrystalClear (Rigaku/MSC, 2002)'
_computing_molecular_graphics 'SHELXTL (Sheldrick, 2008)'
_computing_publication_material 'SHELXTL (Sheldrick, 2008)'
_computing_structure_refinement 'SHELXTL (Sheldrick, 2008)'
_computing_structure_solution 'SHELXTL (Sheldrick, 2008)'
_diffrn_ambient_temperature 293(2)
_diffrn_measured_fraction_theta_full 0.983
_diffrn_measured_fraction_theta_max 0.983
_diffrn_measurement_device_type 'Rigaku R-AXIS RAPID'
_diffrn_measurement_method '\w scan'
_diffrn_radiation_monochromator graphite
_diffrn_radiation_source 'fine-focus sealed tube'
_diffrn_radiation_type MoK\a
_diffrn_radiation_wavelength 0.71073
_diffrn_reflns_av_R_equivalents 0.0299
_diffrn_reflns_av_sigmaI/netI 0.0438
_diffrn_reflns_limit_h_max 11
_diffrn_reflns_limit_h_min -11
_diffrn_reflns_limit_k_max 15
_diffrn_reflns_limit_k_min -15
_diffrn_reflns_limit_l_max 15
_diffrn_reflns_limit_l_min -15
_diffrn_reflns_number 10646
_diffrn_reflns_theta_full 27.48
_diffrn_reflns_theta_max 27.48
_diffrn_reflns_theta_min 3.16
_diffrn_standards_decay_% 0
_diffrn_standards_interval_count 0
_diffrn_standards_interval_time 0
_diffrn_standards_number 0
_exptl_absorpt_coefficient_mu 0.834
_exptl_absorpt_correction_T_max 0.8781
_exptl_absorpt_correction_T_min 0.8313
_exptl_absorpt_correction_type multi-scan
_exptl_absorpt_process_details '(ABSCOR; Higashi, 1995)'
_exptl_crystal_colour red-brown
_exptl_crystal_density_diffrn 1.522
_exptl_crystal_density_method 'not measured'
_exptl_crystal_description block
_exptl_crystal_F_000 514
_exptl_crystal_size_max 0.23
_exptl_crystal_size_mid 0.21
_exptl_crystal_size_min 0.16
_refine_diff_density_max 0.519
_refine_diff_density_min -0.888
_refine_ls_extinction_method none
_refine_ls_goodness_of_fit_ref 1.053
_refine_ls_hydrogen_treatment constr
_refine_ls_matrix_type full
_refine_ls_number_parameters 319
_refine_ls_number_reflns 4911
_refine_ls_number_restraints 16
_refine_ls_restrained_S_all 1.066
_refine_ls_R_factor_all 0.0697
_refine_ls_R_factor_gt 0.0494
_refine_ls_shift/su_max 0.000
_refine_ls_shift/su_mean 0.000
_refine_ls_structure_factor_coef Fsqd
_refine_ls_weighting_details 'calc w=1/[\s^2^(Fo^2^)+(0.1004P)^2^+0.0000P] where P=(Fo^2^+2Fc^2^)/3'
_refine_ls_weighting_scheme calc
_refine_ls_wR_factor_gt 0.1470
_refine_ls_wR_factor_ref 0.1584
_reflns_number_gt 3570
_reflns_number_total 4911
_reflns_threshold_expression I>2sigma(I)
_cod_data_source_file xu5401.cif
_cod_data_source_block I
_cod_database_code 2233325
_cod_database_fobs_code 2233325

loop_
_symmetry_equiv_pos_as_xyz
'x, y, z'
'-x, -y, -z'

loop_
_atom_site_type_symbol
_atom_site_label
_atom_site_fract_x
_atom_site_fract_y
_atom_site_fract_z
_atom_site_U_iso_or_equiv
_atom_site_adp_type
_atom_site_calc_flag
_atom_site_refinement_flags
_atom_site_occupancy
_atom_site_symmetry_multiplicity
C C1 0.5411(4) 0.7915(3) 0.5742(3) 0.0327(6) Uani d . 1 1
C C2 0.6334(4) 0.8623(3) 0.6996(3) 0.0366(7) Uani d . 1 1
C C3 0.6087(4) 0.9779(3) 0.7700(3) 0.0438(8) Uani d . 1 1
H H3 0.6712 1.0227 0.8518 0.053 Uiso calc R 1 1
C C4 0.4896(4) 1.0283(3) 0.7190(3) 0.0474(8) Uani d . 1 1
H H4 0.4720 1.1057 0.7673 0.057 Uiso calc R 1 1
C C5 0.4008(4) 0.9649(3) 0.6001(3) 0.0421(7) Uani d . 1 1
H H5 0.3222 0.9992 0.5671 0.051 Uiso calc R 1 1
C C6 0.4253(4) 0.8455(3) 0.5234(3) 0.0364(6) Uani d . 1 1
C C7 0.3364(4) 0.7893(3) 0.3972(3) 0.0400(7) Uani d . 1 1
H H7 0.2612 0.8304 0.3715 0.048 Uiso calc R 1 1
C C8 0.2706(4) 0.6445(3) 0.1871(3) 0.0416(7) Uani d . 1 1
C C9 0.1671(4) 0.7046(4) 0.1359(4) 0.0521(9) Uani d . 1 1
H H9 0.1397 0.7759 0.1870 0.063 Uiso calc R 1 1
C C10 0.1057(5) 0.6584(5) 0.0103(4) 0.0650(12) Uani d . 1 1
H H10 0.0359 0.6981 -0.0235 0.078 Uiso calc R 1 1
C C11 0.1465(5) 0.5535(5) -0.0663(4) 0.0615(11) Uani d . 1 1
H H11 0.1054 0.5240 -0.1513 0.074 Uiso calc R 1 1
C C12 0.2471(4) 0.4922(4) -0.0186(3) 0.0537(9) Uani d . 1 1
H H12 0.2745 0.4217 -0.0708 0.064 Uiso calc R 1 1
C C13 0.3082(4) 0.5363(3) 0.1093(3) 0.0419(7) Uani d . 1 1
C C14 0.4470(4) 0.3753(3) 0.1133(3) 0.0427(7) Uani d . 1 1
H H14 0.3935 0.3316 0.0295 0.051 Uiso calc R 1 1
C C15 0.5590(4) 0.3186(3) 0.1660(3) 0.0423(7) Uani d . 1 1
C C16 0.5876(5) 0.2028(3) 0.0879(3) 0.0520(9) Uani d . 1 1
H H16 0.5282 0.1638 0.0051 0.062 Uiso calc R 1 1
C C17 0.6983(5) 0.1489(4) 0.1313(4) 0.0605(10) Uani d . 1 1
H H17 0.7137 0.0726 0.0786 0.073 Uiso calc R 1 1
C C18 0.7910(5) 0.2064(3) 0.2554(4) 0.0504(9) Uani d . 1 1
H H18 0.8702 0.1698 0.2839 0.061 Uiso calc R 1 1
C C19 0.7655(4) 0.3164(3) 0.3349(3) 0.0392(7) Uani d . 1 1
C C20 0.6478(4) 0.3764(3) 0.2929(3) 0.0358(7) Uani d . 1 1
C C21 0.9775(4) 0.3347(4) 0.5076(4) 0.0573(10) Uani d . 1 1
H H21A 0.9401 0.2479 0.4942 0.086 Uiso calc R 1 1
H H21B 1.0214 0.3869 0.5944 0.086 Uiso calc R 1 1
H H21C 1.0605 0.3403 0.4675 0.086 Uiso calc R 1 1
C C22 0.8491(5) 0.8702(4) 0.8620(3) 0.0602(10) Uani d . 1 1
H H22A 0.9104 0.9501 0.8719 0.090 Uiso calc R 1 1
H H22B 0.9226 0.8202 0.8785 0.090 Uiso calc R 1 1
H H22C 0.7845 0.8849 0.9186 0.090 Uiso calc R 1 1
C C23 0.6571(4) 0.6832(3) 0.3194(3) 0.0396(7) Uani d . 1 1
C C25 0.8598(12) 0.8846(9) 0.1678(9) 0.082(3) Uani d PD 0.50 1
H H25A 0.7929 0.8049 0.1538 0.123 Uiso calc PR 0.50 1
H H25B 0.9149 0.8713 0.1053 0.123 Uiso calc PR 0.50 1
H H25C 0.7926 0.9429 0.1647 0.123 Uiso calc PR 0.50 1
C C24 0.9809(11) 0.9376(14) 0.2899(9) 0.140(6) Uani d PDU 0.50 1
N N4 1.0569(11) 0.9860(13) 0.3921(9) 0.132(4) Uani d PDU 0.50 1
Co Co1 0.49216(5) 0.58348(4) 0.34297(4) 0.03236(16) Uani d . 1 1
N N1 0.3503(3) 0.6849(2) 0.3133(2) 0.0349(5) Uani d . 1 1
N N2 0.4128(3) 0.4825(3) 0.1717(2) 0.0366(6) Uani d . 1 1
N N3 0.7556(4) 0.7451(3) 0.3036(3) 0.0600(9) Uani d . 1 1
O O1 0.5684(3) 0.68069(19) 0.51481(19) 0.0362(5) Uani d . 1 1
O O2 0.7461(3) 0.8045(2) 0.7402(2) 0.0476(6) Uani d . 1 1
O O3 0.6284(3) 0.4801(2) 0.37473(19) 0.0367(5) Uani d . 1 1
O O4 0.8432(3) 0.3779(2) 0.4577(2) 0.0461(6) Uani d . 1 1
O O5 0.3077(2) 0.4757(2) 0.36607(19) 0.0371(5) Uani d . 1 1
H H51 0.3288 0.4073 0.3676 0.056 Uiso d R 1 1
H H52 0.2908 0.5179 0.4343 0.056 Uiso d R 1 1

loop_
_atom_site_aniso_label
_atom_site_aniso_U_11
_atom_site_aniso_U_22
_atom_site_aniso_U_33
_atom_site_aniso_U_12
_atom_site_aniso_U_13
_atom_site_aniso_U_23
C1 0.0382(15) 0.0286(14) 0.0302(15) 0.0068(12) 0.0109(12) 0.0111(12)
C2 0.0422(16) 0.0335(15) 0.0345(16) 0.0119(13) 0.0108(13) 0.0138(13)
C3 0.058(2) 0.0314(16) 0.0363(18) 0.0084(15) 0.0156(15) 0.0079(14)
C4 0.065(2) 0.0344(17) 0.048(2) 0.0193(16) 0.0244(18) 0.0155(15)
C5 0.0518(19) 0.0372(17) 0.049(2) 0.0205(15) 0.0229(16) 0.0230(16)
C6 0.0430(16) 0.0322(15) 0.0361(17) 0.0079(13) 0.0135(13) 0.0159(13)
C7 0.0390(16) 0.0454(18) 0.0448(19) 0.0130(14) 0.0130(14) 0.0270(16)
C8 0.0410(16) 0.0450(18) 0.0380(18) 0.0022(14) 0.0037(14) 0.0235(15)
C9 0.050(2) 0.053(2) 0.054(2) 0.0070(17) 0.0022(17) 0.0319(19)
C10 0.060(2) 0.080(3) 0.061(3) 0.003(2) -0.003(2) 0.052(3)
C11 0.056(2) 0.085(3) 0.039(2) -0.005(2) -0.0026(17) 0.038(2)
C12 0.055(2) 0.068(2) 0.0322(18) -0.0007(19) 0.0066(15) 0.0227(18)
C13 0.0401(16) 0.0505(19) 0.0326(17) -0.0005(14) 0.0066(13) 0.0208(15)
C14 0.0464(17) 0.0461(18) 0.0222(15) -0.0018(15) 0.0074(13) 0.0058(13)
C15 0.0538(19) 0.0385(17) 0.0315(16) 0.0066(15) 0.0183(14) 0.0096(14)
C16 0.075(2) 0.0423(18) 0.0342(18) 0.0136(18) 0.0233(17) 0.0074(15)
C17 0.088(3) 0.048(2) 0.050(2) 0.027(2) 0.038(2) 0.0122(18)
C18 0.061(2) 0.0440(19) 0.053(2) 0.0235(17) 0.0267(18) 0.0189(17)
C19 0.0439(17) 0.0349(16) 0.0412(18) 0.0097(14) 0.0190(14) 0.0149(14)
C20 0.0418(16) 0.0329(15) 0.0320(16) 0.0058(13) 0.0171(13) 0.0104(13)
C21 0.049(2) 0.057(2) 0.071(3) 0.0225(18) 0.0124(19) 0.031(2)
C22 0.065(2) 0.063(2) 0.0345(19) 0.016(2) -0.0011(17) 0.0092(18)
C23 0.0424(17) 0.0412(17) 0.0363(17) 0.0123(14) 0.0093(14) 0.0177(14)
C25 0.113(8) 0.082(7) 0.094(8) 0.041(6) 0.059(7) 0.059(6)
C24 0.129(9) 0.133(9) 0.168(10) 0.012(7) 0.086(8) 0.058(7)
N4 0.077(5) 0.179(9) 0.147(8) 0.043(6) 0.033(5) 0.070(7)
Co1 0.0380(2) 0.0324(2) 0.0258(2) 0.00821(17) 0.00750(16) 0.01238(17)
N1 0.0318(12) 0.0416(14) 0.0325(14) 0.0070(11) 0.0047(10) 0.0198(12)
N2 0.0401(13) 0.0410(14) 0.0260(13) 0.0049(11) 0.0074(10) 0.0140(11)
N3 0.0559(19) 0.062(2) 0.073(2) 0.0101(16) 0.0259(17) 0.0368(19)
O1 0.0474(12) 0.0295(10) 0.0286(11) 0.0133(9) 0.0070(9) 0.0097(9)
O2 0.0571(14) 0.0414(13) 0.0326(12) 0.0172(11) 0.0017(11) 0.0073(10)
O3 0.0421(11) 0.0367(11) 0.0274(11) 0.0148(9) 0.0073(9) 0.0087(9)
O4 0.0451(12) 0.0452(13) 0.0476(14) 0.0200(11) 0.0099(11) 0.0178(11)
O5 0.0461(12) 0.0337(11) 0.0325(11) 0.0097(9) 0.0121(9) 0.0144(9)

loop_
_atom_type_symbol
_atom_type_description
_atom_type_scat_dispersion_real
_atom_type_scat_dispersion_imag
_atom_type_scat_source
C C 0.0033 0.0016 'International Tables Vol C Tables 4.2.6.8 and 6.1.1.4'
H H 0.0000 0.0000 'International Tables Vol C Tables 4.2.6.8 and 6.1.1.4'
Co Co 0.3494 0.9721 'International Tables Vol C Tables 4.2.6.8 and 6.1.1.4'
N N 0.0061 0.0033 'International Tables Vol C Tables 4.2.6.8 and 6.1.1.4'
O O 0.0106 0.0060 'International Tables Vol C Tables 4.2.6.8 and 6.1.1.4'

loop_
_geom_angle_atom_site_label_1
_geom_angle_atom_site_label_2
_geom_angle_atom_site_label_3
_geom_angle
O1 C1 C6 124.8(3)
O1 C1 C2 117.7(3)
C6 C1 C2 117.5(3)
O2 C2 C3 125.0(3)
O2 C2 C1 113.5(3)
C3 C2 C1 121.5(3)
C2 C3 C4 120.3(3)
C2 C3 H3 119.9
C4 C3 H3 119.9
C5 C4 C3 120.1(3)
C5 C4 H4 120.0
C3 C4 H4 120.0
C4 C5 C6 121.2(3)
C4 C5 H5 119.4
C6 C5 H5 119.4
C1 C6 C7 122.6(3)
C1 C6 C5 119.5(3)
C7 C6 C5 117.9(3)
N1 C7 C6 126.0(3)
N1 C7 H7 117.0
C6 C7 H7 117.0
C13 C8 C9 119.4(3)
C13 C8 N1 114.1(3)
C9 C8 N1 126.4(3)
C10 C9 C8 119.9(4)
C10 C9 H9 120.0
C8 C9 H9 120.0
C9 C10 C11 120.6(4)
C9 C10 H10 119.7
C11 C10 H10 119.7
C12 C11 C10 120.7(4)
C12 C11 H11 119.6
C10 C11 H11 119.6
C11 C12 C13 119.5(4)
C11 C12 H12 120.2
C13 C12 H12 120.2
C8 C13 C12 119.8(3)
C8 C13 N2 114.3(3)
C12 C13 N2 125.8(3)
N2 C14 C15 125.9(3)
N2 C14 H14 117.1
C15 C14 H14 117.1
C20 C15 C14 122.1(3)
C20 C15 C16 119.0(3)
C14 C15 C16 118.8(3)
C17 C16 C15 121.4(4)
C17 C16 H16 119.3
C15 C16 H16 119.3
C16 C17 C18 120.6(3)
C16 C17 H17 119.7
C18 C17 H17 119.7
C19 C18 C17 120.3(3)
C19 C18 H18 119.9
C17 C18 H18 119.9
O4 C19 C18 125.5(3)
O4 C19 C20 113.5(3)
C18 C19 C20 121.0(3)
O3 C20 C15 124.8(3)
O3 C20 C19 117.5(3)
C15 C20 C19 117.7(3)
O4 C21 H21A 109.5
O4 C21 H21B 109.5
H21A C21 H21B 109.5
O4 C21 H21C 109.5
H21A C21 H21C 109.5
H21B C21 H21C 109.5
O2 C22 H22A 109.5
O2 C22 H22B 109.5
H22A C22 H22B 109.5
O2 C22 H22C 109.5
H22A C22 H22C 109.5
H22B C22 H22C 109.5
N3 C23 Co1 178.5(3)
C24 C25 H25A 109.5
C24 C25 H25B 109.5
H25A C25 H25B 109.5
C24 C25 H25C 109.5
H25A C25 H25C 109.5
H25B C25 H25C 109.5
N4 C24 C25 169.6(8)
C23 Co1 O3 92.27(12)
C23 Co1 O1 91.05(13)
O3 Co1 O1 84.29(9)
C23 Co1 N2 90.44(13)
O3 Co1 N2 95.12(11)
O1 Co1 N2 178.41(10)
C23 Co1 N1 89.65(12)
O3 Co1 N1 178.03(10)
O1 Co1 N1 95.21(10)
N2 Co1 N1 85.34(12)
C23 Co1 O5 178.58(11)
O3 Co1 O5 89.01(9)
O1 Co1 O5 89.68(10)
N2 Co1 O5 88.83(11)
N1 Co1 O5 89.08(10)
C7 N1 C8 121.7(3)
C7 N1 Co1 124.9(2)
C8 N1 Co1 113.1(2)
C14 N2 C13 121.8(3)
C14 N2 Co1 125.6(2)
C13 N2 Co1 112.7(2)
C1 O1 Co1 125.53(19)
C2 O2 C22 117.8(3)
C20 O3 Co1 126.2(2)
C19 O4 C21 118.4(3)
Co1 O5 H51 112.8
Co1 O5 H52 109.2
H51 O5 H52 107.5

loop_
_geom_bond_atom_site_label_1
_geom_bond_atom_site_label_2
_geom_bond_distance
_geom_bond_publ_flag
C1 O1 1.308(3) ?
C1 C6 1.411(4) ?
C1 C2 1.420(4) ?
C2 O2 1.371(4) ?
C2 C3 1.377(4) ?
C3 C4 1.403(5) ?
C3 H3 0.9300 ?
C4 C5 1.346(5) ?
C4 H4 0.9300 ?
C5 C6 1.433(4) ?
C5 H5 0.9300 ?
C6 C7 1.414(5) ?
C7 N1 1.307(4) ?
C7 H7 0.9300 ?
C8 C13 1.396(5) ?
C8 C9 1.396(4) ?
C8 N1 1.411(4) ?
C9 C10 1.373(6) ?
C9 H9 0.9300 ?
C10 C11 1.378(7) ?
C10 H10 0.9300 ?
C11 C12 1.372(5) ?
C11 H11 0.9300 ?
C12 C13 1.399(5) ?
C12 H12 0.9300 ?
C13 N2 1.420(4) ?
C14 N2 1.299(4) ?
C14 C15 1.422(5) ?
C14 H14 0.9300 ?
C15 C20 1.420(5) ?
C15 C16 1.423(5) ?
C16 C17 1.340(6) ?
C16 H16 0.9300 ?
C17 C18 1.402(6) ?
C17 H17 0.9300 ?
C18 C19 1.369(4) ?
C18 H18 0.9300 ?
C19 O4 1.360(4) ?
C19 C20 1.426(5) ?
C20 O3 1.308(4) ?
C21 O4 1.438(4) ?
C21 H21A 0.9600 ?
C21 H21B 0.9600 ?
C21 H21C 0.9600 ?
C22 O2 1.410(4) ?
C22 H22A 0.9600 ?
C22 H22B 0.9600 ?
C22 H22C 0.9600 ?
C23 N3 1.137(4) ?
C25 C24 1.4738(12) ?
C25 H25A 0.9600 ?
C25 H25B 0.9600 ?
C25 H25C 0.9600 ?
C24 N4 1.1532(11) ?
Co1 O1 1.884(2) y
Co1 O3 1.884(2) y
Co1 O5 2.030(2) y
Co1 N1 1.890(2) y
Co1 N2 1.885(3) y
Co1 C23 1.858(3) y
O5 H51 0.8500 ?
O5 H52 0.8500 ?

loop_
_geom_hbond_atom_site_label_D
_geom_hbond_atom_site_label_H
_geom_hbond_atom_site_label_A
_geom_hbond_site_symmetry_A
_geom_hbond_distance_DH
_geom_hbond_distance_HA
_geom_hbond_distance_DA
_geom_hbond_angle_DHA
O5 H51 O1 2_666 0.85 2.18 2.913(3) 145.0
O5 H51 O2 2_666 0.85 2.24 2.959(3) 142.0
O5 H52 O3 2_666 0.85 2.28 2.926(3) 132.9
O5 H52 O4 2_666 0.85 2.10 2.883(3) 153.4
